data_1512579
loop_
_publ_author_name
'Yugandar, Somaraju'
'Misra, Nimesh C.'
'Parameshwarappa, Gangajji'
'Panda, Kausik'
'Ila, Hiriyakkanavar'

_publ_section_title
;
 Reaction of Cyclic \a-Oxoketene Dithioacetals with Methylene Isocyanides:
 A Novel Pyrrole Annulation--Ring-Expansion Domino Process
;
_journal_issue 20
_journal_name_full 'Organic Letters'
_journal_page_first 5250
_journal_paper_doi 10.1021/ol402469v
_journal_volume 15
_journal_year 2013
_chemical_formula_sum 'C22 H14 Cl N O S'
_chemical_formula_weight 375.85
_chemical_name_systematic
;
 ?
;
_space_group_IT_number 14
_symmetry_cell_setting monoclinic
_symmetry_space_group_name_Hall '-P 2yn'
_symmetry_space_group_name_H-M 'P 1 21/n 1'
_atom_sites_solution_hydrogens geom
_atom_sites_solution_primary direct
_atom_sites_solution_secondary difmap
_audit_creation_method SHELXL-97
_cell_angle_alpha 90.00
_cell_angle_beta 102.8940(10)
_cell_angle_gamma 90.00
_cell_formula_units_Z 8
_cell_length_a 11.18630(10)
_cell_length_b 20.22670(10)
_cell_length_c 15.44760(10)
_cell_measurement_reflns_used 16397
_cell_measurement_temperature 150(2)
_cell_measurement_theta_max 72.0114
_cell_measurement_theta_min 3.6557
_cell_volume 3407.07(4)
_computing_cell_refinement 'CrysAlis RED, Oxford Diffraction Ltd.,'
_computing_data_collection 'CrysAlis CCD, Oxford Diffraction Ltd.,'
_computing_data_reduction 'CrysAlis RED, Oxford Diffraction Ltd.,'
_computing_molecular_graphics Ortep3
_computing_publication_material Shelx97
_computing_structure_refinement 'SHELXL-97 (Sheldrick, 1997)'
_computing_structure_solution 'SHELXS-97 (Sheldrick, 1997)'
_diffrn_ambient_temperature 150(2)
_diffrn_detector_area_resol_mean 15.9948
_diffrn_measured_fraction_theta_full 0.989
_diffrn_measured_fraction_theta_max 0.989
_diffrn_measurement_device_type 'OXFORD DIFFRACTION SUPER NOVA'
_diffrn_measurement_method \w/q-scan
_diffrn_radiation_monochromator graphite
_diffrn_radiation_source 'Micro-Focus (Cu) X-ray Source'
_diffrn_radiation_type CuK\a
_diffrn_radiation_wavelength 1.5418
_diffrn_reflns_av_R_equivalents 0.0157
_diffrn_reflns_av_sigmaI/netI 0.0130
_diffrn_reflns_limit_h_max 8
_diffrn_reflns_limit_h_min -13
_diffrn_reflns_limit_k_max 24
_diffrn_reflns_limit_k_min -24
_diffrn_reflns_limit_l_max 19
_diffrn_reflns_limit_l_min -19
_diffrn_reflns_number 22812
_diffrn_reflns_theta_full 72.16
_diffrn_reflns_theta_max 72.16
_diffrn_reflns_theta_min 3.66
_exptl_absorpt_coefficient_mu 3.211
_exptl_absorpt_correction_T_max 0.6803
_exptl_absorpt_correction_T_min 0.5255
_exptl_absorpt_correction_type multi-scan
_exptl_absorpt_process_details
;
CrysAlis RED, Oxford Diffraction Ltd.,
Version 1.171.31.7 (release 18-10-2006 CrysAlis171 .NET)
(compiled Oct 18 2006,16:28:17)
Empirical absorption correction using spherical harmonics,
 implemented in SCALE3 ABSPACK scaling algorithm.
;
_exptl_crystal_colour yellow
_exptl_crystal_density_diffrn 1.465
_exptl_crystal_density_method 'not measured'
_exptl_crystal_description block
_exptl_crystal_F_000 1552
_exptl_crystal_size_max 0.23
_exptl_crystal_size_mid 0.18
_exptl_crystal_size_min 0.13
_refine_diff_density_max 0.448
_refine_diff_density_min -0.368
_refine_diff_density_rms 0.051
_refine_ls_extinction_method none
_refine_ls_goodness_of_fit_ref 1.114
_refine_ls_hydrogen_treatment riding
_refine_ls_matrix_type full
_refine_ls_number_parameters 471
_refine_ls_number_reflns 6642
_refine_ls_number_restraints 0
_refine_ls_restrained_S_all 1.114
_refine_ls_R_factor_all 0.0343
_refine_ls_R_factor_gt 0.0336
_refine_ls_shift/su_max 0.000
_refine_ls_shift/su_mean 0.000
_refine_ls_structure_factor_coef Fsqd
_refine_ls_weighting_details 'calc w=1/[\s^2^(Fo^2^)+(0.0431P)^2^+1.8030P] where P=(Fo^2^+2Fc^2^)/3'
_refine_ls_weighting_scheme calc
_refine_ls_wR_factor_gt 0.0904
_refine_ls_wR_factor_ref 0.0909
_reflns_number_gt 6444
_reflns_number_total 6642
_reflns_threshold_expression >2sigma(I)
_cod_data_source_file ol402469v_si_002.cif
_cod_data_source_block jncasr001a
_cod_depositor_comments
;
The following automatic conversions were performed:

'_symmetry_cell_setting' value 'Monoclinic' changed to 'monoclinic'
according to /home/saulius/struct/CIF-dictionaries/cif_core.dic
dictionary named 'cif_core.dic' version 2.4.2 from 2011-04-26.

Automatic conversion script
Id: cif_fix_values 1891 2012-01-12 08:04:46Z andrius 
;
_cod_original_sg_symbol_H-M 'P 21/n'
_cod_database_code 1512579

loop_
_symmetry_equiv_pos_as_xyz
'x, y, z'
'-x+1/2, y+1/2, -z+1/2'
'-x, -y, -z'
'x-1/2, -y-1/2, z-1/2'

loop_
_atom_site_label
_atom_site_type_symbol
_atom_site_fract_x
_atom_site_fract_y
_atom_site_fract_z
_atom_site_U_iso_or_equiv
_atom_site_adp_type
_atom_site_occupancy
_atom_site_symmetry_multiplicity
_atom_site_calc_flag
_atom_site_refinement_flags
Cl1 Cl 0.91998(4) 0.46635(3) 0.15147(3) 0.04417(13) Uani 1 1 d .
Cl2 Cl 0.71122(4) 0.30107(2) 0.11527(3) 0.03994(12) Uani 1 1 d .
S1 S 0.94785(3) 0.342124(17) 0.59055(2) 0.02387(10) Uani 1 1 d .
S2 S 0.75127(3) 0.181675(18) 0.55198(2) 0.02525(10) Uani 1 1 d .
O1 O 0.56192(10) 0.56535(5) 0.62132(7) 0.0275(2) Uani 1 1 d .
O2 O 0.39181(11) 0.41289(6) 0.60183(7) 0.0305(3) Uani 1 1 d .
N1 N 0.71535(11) 0.48995(6) 0.52712(8) 0.0209(2) Uani 1 1 d .
H1 H 0.6737 0.5187 0.4894 0.025 Uiso 1 1 calc R
N2 N 0.53407(11) 0.33641(6) 0.50186(8) 0.0205(2) Uani 1 1 d .
H2 H 0.4939 0.3670 0.4664 0.025 Uiso 1 1 calc R
C1 C 0.84426(13) 0.40836(7) 0.58518(10) 0.0205(3) Uani 1 1 d .
C2 C 0.79977(13) 0.44658(7) 0.50898(10) 0.0205(3) Uani 1 1 d .
C3 C 0.70567(13) 0.48162(7) 0.61335(10) 0.0210(3) Uani 1 1 d .
C4 C 0.78378(13) 0.43056(7) 0.65163(10) 0.0204(3) Uani 1 1 d .
C5 C 0.79098(13) 0.41197(7) 0.74395(9) 0.0211(3) Uani 1 1 d .
C6 C 0.86156(14) 0.36041(8) 0.78647(10) 0.0251(3) Uani 1 1 d .
H6 H 0.9075 0.3342 0.7544 0.030 Uiso 1 1 calc R
C7 C 0.86659(15) 0.34603(8) 0.87649(11) 0.0278(3) Uani 1 1 d .
H7 H 0.9159 0.3104 0.9043 0.033 Uiso 1 1 calc R
C8 C 0.80172(14) 0.38250(8) 0.92415(10) 0.0277(3) Uani 1 1 d .
H8 H 0.8073 0.3727 0.9851 0.033 Uiso 1 1 calc R
C9 C 0.72564(14) 0.43518(7) 0.88308(10) 0.0240(3) Uani 1 1 d .
C10 C 0.65497(14) 0.47254(8) 0.93073(10) 0.0271(3) Uani 1 1 d .
H10 H 0.6587 0.4623 0.9913 0.033 Uiso 1 1 calc R
C11 C 0.58113(14) 0.52325(8) 0.89117(10) 0.0272(3) Uani 1 1 d .
H11 H 0.5347 0.5481 0.9242 0.033 Uiso 1 1 calc R
C12 C 0.57473(14) 0.53815(7) 0.80152(10) 0.0240(3) Uani 1 1 d .
H12 H 0.5234 0.5732 0.7742 0.029 Uiso 1 1 calc R
C13 C 0.64167(13) 0.50274(7) 0.75229(10) 0.0215(3) Uani 1 1 d .
C14 C 0.71968(13) 0.45002(7) 0.79240(10) 0.0212(3) Uani 1 1 d .
C15 C 0.63050(13) 0.52012(7) 0.65770(10) 0.0210(3) Uani 1 1 d .
C16 C 0.82970(13) 0.44676(7) 0.42105(10) 0.0208(3) Uani 1 1 d .
C17 C 0.95046(14) 0.43965(7) 0.41163(10) 0.0247(3) Uani 1 1 d .
H17 H 1.0140 0.4314 0.4625 0.030 Uiso 1 1 calc R
C18 C 0.97848(14) 0.44452(8) 0.32879(11) 0.0273(3) Uani 1 1 d .
H18 H 1.0608 0.4400 0.3228 0.033 Uiso 1 1 calc R
C19 C 0.88493(15) 0.45602(8) 0.25495(11) 0.0270(3) Uani 1 1 d .
C20 C 0.76402(14) 0.46120(8) 0.26189(10) 0.0259(3) Uani 1 1 d .
H20 H 0.7006 0.4677 0.2104 0.031 Uiso 1 1 calc R
C21 C 0.73666(14) 0.45678(7) 0.34480(10) 0.0228(3) Uani 1 1 d .
H21 H 0.6539 0.4606 0.3501 0.027 Uiso 1 1 calc R
C22 C 0.65558(13) 0.25058(7) 0.55277(9) 0.0202(3) Uani 1 1 d .
C23 C 0.61095(13) 0.29088(7) 0.47902(10) 0.0203(3) Uani 1 1 d .
C24 C 0.52896(13) 0.32715(7) 0.58858(9) 0.0206(3) Uani 1 1 d .
C25 C 0.60392(13) 0.27403(7) 0.62318(9) 0.0198(3) Uani 1 1 d .
C26 C 0.61649(12) 0.25498(7) 0.71584(9) 0.0199(3) Uani 1 1 d .
C27 C 0.68918(14) 0.20336(7) 0.75642(10) 0.0235(3) Uani 1 1 d .
H27 H 0.7337 0.1777 0.7228 0.028 Uiso 1 1 calc R
C28 C 0.69833(14) 0.18812(8) 0.84698(10) 0.0256(3) Uani 1 1 d .
H28 H 0.7492 0.1526 0.8735 0.031 Uiso 1 1 calc R
C29 C 0.63486(14) 0.22386(8) 0.89675(10) 0.0254(3) Uani 1 1 d .
H29 H 0.6411 0.2128 0.9574 0.030 Uiso 1 1 calc R
C30 C 0.55947(13) 0.27749(7) 0.85835(10) 0.0220(3) Uani 1 1 d .
C31 C 0.49085(14) 0.31435(8) 0.90829(10) 0.0251(3) Uani 1 1 d .
H31 H 0.4976 0.3039 0.9692 0.030 Uiso 1 1 calc R
C32 C 0.41490(14) 0.36474(8) 0.87058(10) 0.0260(3) Uani 1 1 d .
H32 H 0.3688 0.3886 0.9049 0.031 Uiso 1 1 calc R
C33 C 0.40558(14) 0.38094(7) 0.78107(10) 0.0235(3) Uani 1 1 d .
H33 H 0.3533 0.4161 0.7553 0.028 Uiso 1 1 calc R
C34 C 0.47119(13) 0.34657(7) 0.72983(9) 0.0206(3) Uani 1 1 d .
C35 C 0.54972(13) 0.29327(7) 0.76724(9) 0.0202(3) Uani 1 1 d .
C36 C 0.45823(13) 0.36617(7) 0.63583(10) 0.0215(3) Uani 1 1 d .
C37 C 0.63473(13) 0.29039(7) 0.38924(9) 0.0195(3) Uani 1 1 d .
C38 C 0.53784(13) 0.29614(7) 0.31438(10) 0.0232(3) Uani 1 1 d .
H38 H 0.4559 0.2985 0.3218 0.028 Uiso 1 1 calc R
C39 C 0.55994(14) 0.29848(7) 0.22978(10) 0.0255(3) Uani 1 1 d .
H39 H 0.4940 0.3016 0.1791 0.031 Uiso 1 1 calc R
C40 C 0.68015(15) 0.29623(7) 0.22063(10) 0.0239(3) Uani 1 1 d .
C41 C 0.77782(14) 0.29059(7) 0.29303(10) 0.0239(3) Uani 1 1 d .
H41 H 0.8596 0.2890 0.2851 0.029 Uiso 1 1 calc R
C42 C 0.75441(13) 0.28726(7) 0.37716(10) 0.0218(3) Uani 1 1 d .
H42 H 0.8207 0.2828 0.4273 0.026 Uiso 1 1 calc R
C43 C 1.08962(14) 0.37717(8) 0.65449(12) 0.0319(4) Uani 1 1 d .
H43A H 1.1139 0.4147 0.6222 0.048 Uiso 1 1 calc R
H43B H 1.1542 0.3435 0.6637 0.048 Uiso 1 1 calc R
H43C H 1.0773 0.3923 0.7122 0.048 Uiso 1 1 calc R
C44 C 0.64078(18) 0.11573(9) 0.54874(18) 0.0539(6) Uani 1 1 d .
H44A H 0.5872 0.1262 0.5891 0.081 Uiso 1 1 calc R
H44B H 0.6841 0.0742 0.5673 0.081 Uiso 1 1 calc R
H44C H 0.5913 0.1111 0.4881 0.081 Uiso 1 1 calc R

loop_
_atom_site_aniso_label
_atom_site_aniso_U_11
_atom_site_aniso_U_22
_atom_site_aniso_U_33
_atom_site_aniso_U_23
_atom_site_aniso_U_13
_atom_site_aniso_U_12
Cl1 0.0485(3) 0.0597(3) 0.0295(2) -0.00156(19) 0.01993(19) 0.0016(2)
Cl2 0.0492(3) 0.0538(3) 0.01740(18) 0.00077(16) 0.00875(17) -0.0030(2)
S1 0.02311(18) 0.01978(18) 0.02617(19) -0.00069(13) 0.00006(14) 0.00443(13)
S2 0.02465(19) 0.02355(19) 0.02824(19) 0.00257(14) 0.00735(15) 0.00695(14)
O1 0.0289(6) 0.0267(6) 0.0277(6) 0.0084(4) 0.0082(4) 0.0089(4)
O2 0.0363(6) 0.0298(6) 0.0276(6) 0.0089(5) 0.0116(5) 0.0150(5)
N1 0.0200(6) 0.0215(6) 0.0208(6) 0.0041(5) 0.0035(5) 0.0037(5)
N2 0.0219(6) 0.0210(6) 0.0188(6) 0.0037(5) 0.0051(5) 0.0044(5)
C1 0.0184(6) 0.0184(7) 0.0232(7) 0.0012(5) 0.0011(5) 0.0013(5)
C2 0.0175(6) 0.0198(7) 0.0233(7) 0.0011(5) 0.0026(5) -0.0001(5)
C3 0.0196(7) 0.0216(7) 0.0211(7) 0.0038(5) 0.0031(5) -0.0007(5)
C4 0.0180(6) 0.0187(7) 0.0228(7) 0.0017(5) 0.0012(5) -0.0014(5)
C5 0.0193(7) 0.0205(7) 0.0216(7) 0.0024(5) 0.0007(5) -0.0029(5)
C6 0.0239(7) 0.0240(7) 0.0255(7) 0.0030(6) 0.0017(6) 0.0013(6)
C7 0.0282(8) 0.0263(8) 0.0261(8) 0.0076(6) -0.0003(6) 0.0017(6)
C8 0.0290(8) 0.0298(8) 0.0215(7) 0.0059(6) 0.0000(6) -0.0041(6)
C9 0.0238(7) 0.0245(7) 0.0222(7) 0.0021(6) 0.0020(6) -0.0060(6)
C10 0.0288(8) 0.0314(8) 0.0211(7) 0.0011(6) 0.0053(6) -0.0054(6)
C11 0.0261(8) 0.0299(8) 0.0265(8) -0.0037(6) 0.0075(6) -0.0030(6)
C12 0.0220(7) 0.0233(7) 0.0258(7) 0.0008(6) 0.0037(6) -0.0010(6)
C13 0.0197(7) 0.0206(7) 0.0234(7) 0.0016(6) 0.0030(5) -0.0032(5)
C14 0.0195(7) 0.0206(7) 0.0220(7) 0.0018(6) 0.0009(5) -0.0043(5)
C15 0.0190(7) 0.0197(7) 0.0237(7) 0.0024(5) 0.0036(5) -0.0012(5)
C16 0.0228(7) 0.0168(6) 0.0227(7) 0.0009(5) 0.0046(6) 0.0016(5)
C17 0.0214(7) 0.0227(7) 0.0287(8) 0.0007(6) 0.0031(6) 0.0019(6)
C18 0.0234(7) 0.0255(8) 0.0346(8) -0.0019(6) 0.0103(6) 0.0020(6)
C19 0.0328(8) 0.0246(7) 0.0261(8) -0.0028(6) 0.0119(6) 0.0007(6)
C20 0.0284(8) 0.0244(7) 0.0235(7) -0.0013(6) 0.0028(6) 0.0032(6)
C21 0.0214(7) 0.0216(7) 0.0250(7) -0.0007(6) 0.0046(6) 0.0028(6)
C22 0.0194(6) 0.0198(7) 0.0214(7) 0.0017(5) 0.0044(5) 0.0022(5)
C23 0.0185(7) 0.0203(7) 0.0220(7) 0.0006(5) 0.0044(5) 0.0003(5)
C24 0.0201(7) 0.0221(7) 0.0200(7) 0.0030(5) 0.0049(5) 0.0000(5)
C25 0.0185(6) 0.0197(7) 0.0211(7) 0.0015(5) 0.0042(5) -0.0011(5)
C26 0.0179(6) 0.0206(7) 0.0205(7) 0.0021(5) 0.0028(5) -0.0021(5)
C27 0.0230(7) 0.0229(7) 0.0236(7) 0.0021(6) 0.0035(6) 0.0008(6)
C28 0.0257(8) 0.0234(7) 0.0250(7) 0.0061(6) -0.0001(6) 0.0007(6)
C29 0.0268(7) 0.0274(8) 0.0196(7) 0.0045(6) 0.0005(6) -0.0044(6)
C30 0.0199(7) 0.0244(7) 0.0210(7) 0.0008(6) 0.0028(5) -0.0057(6)
C31 0.0257(7) 0.0301(8) 0.0192(7) -0.0008(6) 0.0040(6) -0.0062(6)
C32 0.0264(8) 0.0288(8) 0.0242(7) -0.0037(6) 0.0089(6) -0.0029(6)
C33 0.0226(7) 0.0231(7) 0.0252(7) 0.0001(6) 0.0062(6) 0.0003(6)
C34 0.0197(7) 0.0208(7) 0.0214(7) 0.0011(5) 0.0048(5) -0.0021(5)
C35 0.0180(7) 0.0212(7) 0.0208(7) 0.0011(5) 0.0029(5) -0.0040(5)
C36 0.0209(7) 0.0208(7) 0.0230(7) 0.0024(6) 0.0056(6) 0.0010(5)
C37 0.0227(7) 0.0161(6) 0.0193(7) 0.0002(5) 0.0037(5) 0.0013(5)
C38 0.0197(7) 0.0226(7) 0.0256(7) -0.0013(6) 0.0017(6) 0.0000(6)
C39 0.0273(8) 0.0236(7) 0.0213(7) -0.0017(6) -0.0035(6) -0.0003(6)
C40 0.0329(8) 0.0214(7) 0.0172(7) -0.0009(5) 0.0048(6) 0.0002(6)
C41 0.0244(7) 0.0253(7) 0.0225(7) 0.0004(6) 0.0063(6) 0.0036(6)
C42 0.0220(7) 0.0229(7) 0.0191(7) 0.0001(5) 0.0017(5) 0.0031(6)
C43 0.0220(7) 0.0282(8) 0.0410(9) 0.0004(7) -0.0025(7) 0.0026(6)
C44 0.0353(10) 0.0250(9) 0.0924(17) -0.0040(10) -0.0049(10) 0.0012(8)

loop_
_atom_type_symbol
_atom_type_description
_atom_type_scat_dispersion_real
_atom_type_scat_dispersion_imag
_atom_type_scat_source
C C 0.0181 0.0091 'International Tables Vol C Tables 4.2.6.8 and 6.1.1.4'
H H 0.0000 0.0000 'International Tables Vol C Tables 4.2.6.8 and 6.1.1.4'
N N 0.0311 0.0180 'International Tables Vol C Tables 4.2.6.8 and 6.1.1.4'
O O 0.0492 0.0322 'International Tables Vol C Tables 4.2.6.8 and 6.1.1.4'
S S 0.3331 0.5567 'International Tables Vol C Tables 4.2.6.8 and 6.1.1.4'
Cl Cl 0.3639 0.7018 'International Tables Vol C Tables 4.2.6.8 and 6.1.1.4'

loop_
_geom_angle_atom_site_label_1
_geom_angle_atom_site_label_2
_geom_angle_atom_site_label_3
_geom_angle
C1 S1 C43 102.38(7)
C22 S2 C44 99.85(8)
C2 N1 C3 109.23(12)
C2 N1 H1 125.4
C3 N1 H1 125.4
C23 N2 C24 109.20(12)
C23 N2 H2 125.4
C24 N2 H2 125.4
C2 C1 C4 107.14(12)
C2 C1 S1 124.41(11)
C4 C1 S1 128.32(11)
N1 C2 C1 108.32(13)
N1 C2 C16 119.97(12)
C1 C2 C16 131.71(13)
N1 C3 C4 108.96(13)
N1 C3 C15 125.57(13)
C4 C3 C15 125.45(13)
C3 C4 C1 106.34(13)
C3 C4 C5 119.82(13)
C1 C4 C5 133.83(13)
C6 C5 C14 118.84(13)
C6 C5 C4 124.03(14)
C14 C5 C4 117.14(13)
C5 C6 C7 121.14(15)
C5 C6 H6 119.4
C7 C6 H6 119.4
C8 C7 C6 120.88(14)
C8 C7 H7 119.6
C6 C7 H7 119.6
C7 C8 C9 120.23(14)
C7 C8 H8 119.9
C9 C8 H8 119.9
C10 C9 C14 119.49(14)
C10 C9 C8 121.14(14)
C14 C9 C8 119.36(14)
C11 C10 C9 121.26(14)
C11 C10 H10 119.4
C9 C10 H10 119.4
C10 C11 C12 119.54(15)
C10 C11 H11 120.2
C12 C11 H11 120.2
C13 C12 C11 121.17(14)
C13 C12 H12 119.4
C11 C12 H12 119.4
C12 C13 C14 120.15(14)
C12 C13 C15 118.92(13)
C14 C13 C15 120.93(13)
C9 C14 C13 118.39(14)
C9 C14 C5 119.52(13)
C13 C14 C5 122.10(13)
O1 C15 C3 123.63(14)
O1 C15 C13 121.86(14)
C3 C15 C13 114.50(12)
C17 C16 C21 118.75(14)
C17 C16 C2 121.37(13)
C21 C16 C2 119.84(13)
C18 C17 C16 120.74(14)
C18 C17 H17 119.6
C16 C17 H17 119.6
C19 C18 C17 119.14(14)
C19 C18 H18 120.4
C17 C18 H18 120.4
C20 C19 C18 121.38(15)
C20 C19 Cl1 119.08(12)
C18 C19 Cl1 119.52(12)
C21 C20 C19 119.22(14)
C21 C20 H20 120.4
C19 C20 H20 120.4
C20 C21 C16 120.72(14)
C20 C21 H21 119.6
C16 C21 H21 119.6
C23 C22 C25 107.24(12)
C23 C22 S2 124.27(11)
C25 C22 S2 128.41(11)
N2 C23 C22 108.36(12)
N2 C23 C37 120.52(12)
C22 C23 C37 131.12(13)
N2 C24 C25 109.17(13)
N2 C24 C36 125.07(13)
C25 C24 C36 125.76(13)
C24 C25 C22 106.02(12)
C24 C25 C26 119.86(13)
C22 C25 C26 134.10(13)
C27 C26 C35 118.87(13)
C27 C26 C25 124.18(14)
C35 C26 C25 116.94(13)
C26 C27 C28 121.20(14)
C26 C27 H27 119.4
C28 C27 H27 119.4
C29 C28 C27 120.68(14)
C29 C28 H28 119.7
C27 C28 H28 119.7
C28 C29 C30 120.31(14)
C28 C29 H29 119.8
C30 C29 H29 119.8
C31 C30 C29 121.21(14)
C31 C30 C35 119.31(14)
C29 C30 C35 119.44(14)
C32 C31 C30 121.32(14)
C32 C31 H31 119.3
C30 C31 H31 119.3
C31 C32 C33 119.71(14)
C31 C32 H32 120.1
C33 C32 H32 120.1
C34 C33 C32 121.02(14)
C34 C33 H33 119.5
C32 C33 H33 119.5
C33 C34 C35 120.36(13)
C33 C34 C36 118.62(13)
C35 C34 C36 121.02(13)
C30 C35 C34 118.27(13)
C30 C35 C26 119.50(13)
C34 C35 C26 122.22(13)
O2 C36 C24 123.44(13)
O2 C36 C34 122.41(13)
C24 C36 C34 114.15(12)
C42 C37 C38 118.82(13)
C42 C37 C23 120.55(13)
C38 C37 C23 120.56(13)
C39 C38 C37 120.90(14)
C39 C38 H38 119.5
C37 C38 H38 119.5
C40 C39 C38 118.53(14)
C40 C39 H39 120.7
C38 C39 H39 120.7
C39 C40 C41 122.04(14)
C39 C40 Cl2 119.66(12)
C41 C40 Cl2 118.30(12)
C42 C41 C40 118.86(14)
C42 C41 H41 120.6
C40 C41 H41 120.6
C41 C42 C37 120.82(13)
C41 C42 H42 119.6
C37 C42 H42 119.6
S1 C43 H43A 109.5
S1 C43 H43B 109.5
H43A C43 H43B 109.5
S1 C43 H43C 109.5
H43A C43 H43C 109.5
H43B C43 H43C 109.5
S2 C44 H44A 109.5
S2 C44 H44B 109.5
H44A C44 H44B 109.5
S2 C44 H44C 109.5
H44A C44 H44C 109.5
H44B C44 H44C 109.5

loop_
_geom_bond_atom_site_label_1
_geom_bond_atom_site_label_2
_geom_bond_distance
Cl1 C19 1.7414(16)
Cl2 C40 1.7412(15)
S1 C1 1.7612(14)
S1 C43 1.8149(16)
S2 C22 1.7590(14)
S2 C44 1.811(2)
O1 C15 1.2445(18)
O2 C36 1.2438(18)
N1 C2 1.3630(19)
N1 C3 1.3706(19)
N1 H1 0.8800
N2 C23 1.3592(18)
N2 C24 1.3665(18)
N2 H2 0.8800
C1 C2 1.403(2)
C1 C4 1.422(2)
C2 C16 1.470(2)
C3 C4 1.396(2)
C3 C15 1.428(2)
C4 C5 1.460(2)
C5 C6 1.382(2)
C5 C14 1.433(2)
C6 C7 1.409(2)
C6 H6 0.9500
C7 C8 1.361(2)
C7 H7 0.9500
C8 C9 1.422(2)
C8 H8 0.9500
C9 C10 1.413(2)
C9 C14 1.419(2)
C10 C11 1.372(2)
C10 H10 0.9500
C11 C12 1.404(2)
C11 H11 0.9500
C12 C13 1.381(2)
C12 H12 0.9500
C13 C14 1.429(2)
C13 C15 1.481(2)
C16 C17 1.398(2)
C16 C21 1.402(2)
C17 C18 1.387(2)
C17 H17 0.9500
C18 C19 1.385(2)
C18 H18 0.9500
C19 C20 1.384(2)
C20 C21 1.385(2)
C20 H20 0.9500
C21 H21 0.9500
C22 C23 1.399(2)
C22 C25 1.422(2)
C23 C37 1.469(2)
C24 C25 1.394(2)
C24 C36 1.428(2)
C25 C26 1.4585(19)
C26 C27 1.384(2)
C26 C35 1.433(2)
C27 C28 1.414(2)
C27 H27 0.9500
C28 C29 1.364(2)
C28 H28 0.9500
C29 C30 1.420(2)
C29 H29 0.9500
C30 C31 1.416(2)
C30 C35 1.423(2)
C31 C32 1.371(2)
C31 H31 0.9500
C32 C33 1.402(2)
C32 H32 0.9500
C33 C34 1.381(2)
C33 H33 0.9500
C34 C35 1.429(2)
C34 C36 1.481(2)
C37 C42 1.394(2)
C37 C38 1.402(2)
C38 C39 1.384(2)
C38 H38 0.9500
C39 C40 1.384(2)
C39 H39 0.9500
C40 C41 1.383(2)
C41 C42 1.384(2)
C41 H41 0.9500
C42 H42 0.9500
C43 H43A 0.9800
C43 H43B 0.9800
C43 H43C 0.9800
C44 H44A 0.9800
C44 H44B 0.9800
C44 H44C 0.9800

loop_
_geom_torsion_atom_site_label_1
_geom_torsion_atom_site_label_2
_geom_torsion_atom_site_label_3
_geom_torsion_atom_site_label_4
_geom_torsion
C43 S1 C1 C2 106.09(13)
C43 S1 C1 C4 -78.68(15)
C3 N1 C2 C1 1.07(16)
C3 N1 C2 C16 -178.35(12)
C4 C1 C2 N1 -0.41(16)
S1 C1 C2 N1 175.68(10)
C4 C1 C2 C16 178.92(14)
S1 C1 C2 C16 -5.0(2)
C2 N1 C3 C4 -1.33(16)
C2 N1 C3 C15 177.06(13)
N1 C3 C4 C1 1.04(16)
C15 C3 C4 C1 -177.35(13)
N1 C3 C4 C5 179.74(12)
C15 C3 C4 C5 1.3(2)
C2 C1 C4 C3 -0.39(16)
S1 C1 C4 C3 -176.27(11)
C2 C1 C4 C5 -178.82(15)
S1 C1 C4 C5 5.3(2)
C3 C4 C5 C6 177.20(14)
C1 C4 C5 C6 -4.5(3)
C3 C4 C5 C14 -2.7(2)
C1 C4 C5 C14 175.59(15)
C14 C5 C6 C7 -1.6(2)
C4 C5 C6 C7 178.51(14)
C5 C6 C7 C8 0.2(2)
C6 C7 C8 C9 1.2(2)
C7 C8 C9 C10 178.29(15)
C7 C8 C9 C14 -1.0(2)
C14 C9 C10 C11 -0.4(2)
C8 C9 C10 C11 -179.76(14)
C9 C10 C11 C12 0.5(2)
C10 C11 C12 C13 -0.1(2)
C11 C12 C13 C14 -0.3(2)
C11 C12 C13 C15 179.39(13)
C10 C9 C14 C13 0.0(2)
C8 C9 C14 C13 179.38(13)
C10 C9 C14 C5 -179.76(13)
C8 C9 C14 C5 -0.4(2)
C12 C13 C14 C9 0.3(2)
C15 C13 C14 C9 -179.34(13)
C12 C13 C14 C5 -179.91(13)
C15 C13 C14 C5 0.4(2)
C6 C5 C14 C9 1.7(2)
C4 C5 C14 C9 -178.40(12)
C6 C5 C14 C13 -178.07(13)
C4 C5 C14 C13 1.8(2)
N1 C3 C15 O1 1.8(2)
C4 C3 C15 O1 179.97(14)
N1 C3 C15 C13 -177.23(13)
C4 C3 C15 C13 0.9(2)
C12 C13 C15 O1 -0.5(2)
C14 C13 C15 O1 179.13(13)
C12 C13 C15 C3 178.56(13)
C14 C13 C15 C3 -1.78(19)
N1 C2 C16 C17 138.91(14)
C1 C2 C16 C17 -40.4(2)
N1 C2 C16 C21 -38.6(2)
C1 C2 C16 C21 142.14(16)
C21 C16 C17 C18 2.1(2)
C2 C16 C17 C18 -175.47(14)
C16 C17 C18 C19 -0.5(2)
C17 C18 C19 C20 -1.5(2)
C17 C18 C19 Cl1 176.80(12)
C18 C19 C20 C21 2.0(2)
Cl1 C19 C20 C21 -176.34(12)
C19 C20 C21 C16 -0.4(2)
C17 C16 C21 C20 -1.6(2)
C2 C16 C21 C20 175.98(13)
C44 S2 C22 C23 -103.70(15)
C44 S2 C22 C25 72.60(16)
C24 N2 C23 C22 0.73(16)
C24 N2 C23 C37 -179.04(13)
C25 C22 C23 N2 -0.87(16)
S2 C22 C23 N2 176.09(10)
C25 C22 C23 C37 178.87(14)
S2 C22 C23 C37 -4.2(2)
C23 N2 C24 C25 -0.30(16)
C23 N2 C24 C36 179.44(14)
N2 C24 C25 C22 -0.24(16)
C36 C24 C25 C22 -179.97(14)
N2 C24 C25 C26 178.62(12)
C36 C24 C25 C26 -1.1(2)
C23 C22 C25 C24 0.67(16)
S2 C22 C25 C24 -176.12(11)
C23 C22 C25 C26 -177.95(15)
S2 C22 C25 C26 5.3(2)
C24 C25 C26 C27 -179.55(14)
C22 C25 C26 C27 -1.1(3)
C24 C25 C26 C35 -0.3(2)
C22 C25 C26 C35 178.15(15)
C35 C26 C27 C28 0.0(2)
C25 C26 C27 C28 179.18(14)
C26 C27 C28 C29 0.4(2)
C27 C28 C29 C30 -0.7(2)
C28 C29 C30 C31 178.67(14)
C28 C29 C30 C35 0.6(2)
C29 C30 C31 C32 -177.83(14)
C35 C30 C31 C32 0.2(2)
C30 C31 C32 C33 -0.8(2)
C31 C32 C33 C34 0.5(2)
C32 C33 C34 C35 0.4(2)
C32 C33 C34 C36 -179.64(13)
C31 C30 C35 C34 0.6(2)
C29 C30 C35 C34 178.69(13)
C31 C30 C35 C26 -178.36(13)
C29 C30 C35 C26 -0.3(2)
C33 C34 C35 C30 -0.9(2)
C36 C34 C35 C30 179.13(13)
C33 C34 C35 C26 178.03(13)
C36 C34 C35 C26 -2.0(2)
C27 C26 C35 C30 0.0(2)
C25 C26 C35 C30 -179.29(12)
C27 C26 C35 C34 -178.92(13)
C25 C26 C35 C34 1.8(2)
N2 C24 C36 O2 0.9(2)
C25 C24 C36 O2 -179.43(14)
N2 C24 C36 C34 -178.70(13)
C25 C24 C36 C34 1.0(2)
C33 C34 C36 O2 1.0(2)
C35 C34 C36 O2 -179.04(14)
C33 C34 C36 C24 -179.44(13)
C35 C34 C36 C24 0.5(2)
N2 C23 C37 C42 131.30(15)
C22 C23 C37 C42 -48.4(2)
N2 C23 C37 C38 -45.7(2)
C22 C23 C37 C38 134.57(16)
C42 C37 C38 C39 0.2(2)
C23 C37 C38 C39 177.29(13)
C37 C38 C39 C40 -1.2(2)
C38 C39 C40 C41 1.1(2)
C38 C39 C40 Cl2 -178.47(11)
C39 C40 C41 C42 -0.1(2)
Cl2 C40 C41 C42 179.47(11)
C40 C41 C42 C37 -0.8(2)
C38 C37 C42 C41 0.8(2)
C23 C37 C42 C41 -176.27(13)
